data_2020713
loop_
_publ_author_name
'Li, Jian-Hua'
'Zhu, Meng-Di'
'Huang, Qiu-Ying'

_publ_section_title
;
 A new one-dimensional Cu^II^ complex with a three-dimensional
 supramolecular architecture incorporating benzene-1,3-dicarboxylate and
 1-[(1<i>H</i>-benzotriazol-1-yl)methyl]-1<i>H</i>-imidazole
;
_journal_issue 2
_journal_name_full 'Acta Crystallographica Section C'
_journal_page_first 91
_journal_page_last 96
_journal_paper_doi 10.1107/S2053229617000997
_journal_volume 73
_journal_year 2017
_chemical_formula_iupac '[Cu (C8 H4 O4) (C10 H9 N5)2 (H2 O)], 2H2 O'
_chemical_formula_moiety 'C28 H24 Cu N10 O5, 2(H2 O)'
_chemical_formula_sum 'C28 H28 Cu N10 O7'
_chemical_formula_weight 680.14
_chemical_name_systematic
<i>catena</i>-Poly[[bis{1-[(1<i>H</i>-benzotriazol-1-yl)methyl]-1<i>H</i>-1,3-imidazole-\k<i>N</i>^3^}copper(II)]-\m-benzene-1,3-dicarboxylato-\k^3^<i>O</i>^1^,<i>O</i>^1'^:<i>O</i>^3^]
_space_group_crystal_system triclinic
_space_group_IT_number 2
_space_group_name_Hall '-P 1'
_space_group_name_H-M_alt 'P -1'
_symmetry_space_group_name_Hall '-P 1'
_symmetry_space_group_name_H-M 'P -1'
_atom_sites_solution_hydrogens mixed
_audit_creation_method SHELXL-2014/7
_cell_angle_alpha 63.45(3)
_cell_angle_beta 77.06(3)
_cell_angle_gamma 73.02(3)
_cell_formula_units_Z 2
_cell_length_a 10.174(2)
_cell_length_b 12.538(3)
_cell_length_c 13.665(3)
_cell_measurement_reflns_used 4516
_cell_measurement_temperature 293(2)
_cell_measurement_theta_max 27.8684
_cell_measurement_theta_min 1.9286
_cell_volume 1482.4(7)
_computing_cell_refinement
;
CrystalClear (Rigaku/MSC, 2004)
;
_computing_data_collection
;
CrystalClear (Rigaku/MSC, 2004)
;
_computing_data_reduction
;
CrystalClear (Rigaku/MSC, 2004)
;
_computing_molecular_graphics
;
DIAMOND (Brandenburg & Putz, 2005)
;
_computing_publication_material
;
publCIF (Westrip, 2010)
;
_computing_structure_refinement
;
SHELXL2014 (Sheldrick, 2015)
;
_computing_structure_solution
;
SHELXS97 (Sheldrick, 2008)
;
_diffrn_ambient_temperature 293(2)
_diffrn_detector_area_resol_mean 28.5714
_diffrn_measured_fraction_theta_full 0.995
_diffrn_measured_fraction_theta_max 0.994
_diffrn_measurement_device_type 'Rigaku Saturn'
_diffrn_measurement_method \w
_diffrn_radiation_type MoK\a
_diffrn_radiation_wavelength 0.71073
_diffrn_reflns_av_R_equivalents 0.0397
_diffrn_reflns_limit_h_max 12
_diffrn_reflns_limit_h_min -12
_diffrn_reflns_limit_k_max 15
_diffrn_reflns_limit_k_min -15
_diffrn_reflns_limit_l_max 15
_diffrn_reflns_limit_l_min -16
_diffrn_reflns_number 13759
_diffrn_reflns_theta_full 25.242
_diffrn_reflns_theta_max 25.999
_diffrn_reflns_theta_min 2.105
_exptl_absorpt_coefficient_mu 0.802
_exptl_absorpt_correction_T_max 0.9099
_exptl_absorpt_correction_T_min 0.8691
_exptl_absorpt_correction_type multi-scan
_exptl_absorpt_process_details
;
(CrystalClear; Rigaku/MSC, 2004)
;
_exptl_crystal_colour blue
_exptl_crystal_density_diffrn 1.524
_exptl_crystal_description prism
_exptl_crystal_F_000 702
_exptl_crystal_size_max 0.180
_exptl_crystal_size_mid 0.150
_exptl_crystal_size_min 0.120
_refine_diff_density_max 0.316
_refine_diff_density_min -0.383
_refine_ls_extinction_method none
_refine_ls_goodness_of_fit_ref 1.033
_refine_ls_hydrogen_treatment constr
_refine_ls_matrix_type full
_refine_ls_number_parameters 415
_refine_ls_number_reflns 5802
_refine_ls_number_restraints 0
_refine_ls_restrained_S_all 1.033
_refine_ls_R_factor_all 0.0789
_refine_ls_R_factor_gt 0.0598
_refine_ls_shift/su_max 0.000
_refine_ls_shift/su_mean 0.000
_refine_ls_structure_factor_coef Fsqd
_refine_ls_weighting_details 'w=1/[\s^2^(Fo^2^)+(0.0708P)^2^+0.7087P] where P=(Fo^2^+2Fc^2^)/3'
_refine_ls_weighting_scheme calc
_refine_ls_wR_factor_gt 0.1352
_refine_ls_wR_factor_ref 0.1480
_reflns_number_gt 4596
_reflns_number_total 5802
_reflns_threshold_expression 'I > 2\s(I)'
_cod_data_source_file sk3646sup1.cif
_cod_data_source_block I
_cod_depositor_comments 'Adding full bibliography for 2020713.cif.'
_cod_original_cell_volume 1482.5(7)
_cod_database_code 2020713
_cod_database_fobs_code 2020713
_shelx_space_group_comment
;
The symmetry employed for this shelxl refinement is uniquely defined
by the following loop, which should always be used as a source of
symmetry information in preference to the above space-group names.
They are only intended as comments.
;
_shelx_estimated_absorpt_t_min 0.869
_shelx_estimated_absorpt_t_max 0.910

loop_
_space_group_symop_operation_xyz
'x, y, z'
'-x, -y, -z'

loop_
_atom_site_type_symbol
_atom_site_label
_atom_site_fract_x
_atom_site_fract_y
_atom_site_fract_z
_atom_site_U_iso_or_equiv
_atom_site_adp_type
_atom_site_calc_flag
_atom_site_occupancy
Cu Cu1 0.61160(4) 0.51451(4) 0.75427(4) 0.03293(16) Uani d 1
N N1 0.6490(3) 0.3776(3) 0.7066(3) 0.0350(7) Uani d 1
N N2 0.7383(3) 0.2639(3) 0.6135(3) 0.0387(7) Uani d 1
N N3 0.9097(4) 0.0941(3) 0.5922(3) 0.0482(9) Uani d 1
N N4 0.8460(5) -0.0029(4) 0.6430(3) 0.0628(11) Uani d 1
N N5 0.9391(6) -0.1023(4) 0.6806(4) 0.0734(13) Uani d 1
N N6 0.5758(3) 0.6575(3) 0.7924(2) 0.0338(7) Uani d 1
N N7 0.4985(3) 0.7864(3) 0.8712(3) 0.0353(7) Uani d 1
N N8 0.3329(3) 0.9572(3) 0.8948(3) 0.0432(8) Uani d 1
N N9 0.3863(4) 1.0591(3) 0.8456(3) 0.0610(11) Uani d 1
N N10 0.2872(4) 1.1535(3) 0.8013(3) 0.0586(10) Uani d 1
O O1 0.8159(2) 0.4973(2) 0.7517(2) 0.0349(6) Uani d 1
O O2 0.7436(2) 0.3855(2) 0.9238(2) 0.0401(6) Uani d 1
O O3 1.3136(3) 0.5510(2) 0.6717(2) 0.0465(7) Uani d 1
O O4 1.4237(3) 0.4919(3) 0.8185(2) 0.0469(7) Uani d 1
O O5 0.5480(3) 0.6575(2) 0.5747(2) 0.0516(7) Uani d 1
H H1W 0.6055 0.6489 0.5217 0.062 Uiso d 1
H H2W 0.4754 0.6362 0.5759 0.062 Uiso d 1
O O7 0.9522(5) 0.5960(5) 0.5384(4) 0.1276(18) Uani d 1
H H5W 0.9949 0.5222 0.5697 0.153 Uiso d 1
H H6W 0.8972 0.6051 0.5924 0.153 Uiso d 1
C C1 0.8346(3) 0.4340(3) 0.8542(3) 0.0313(8) Uani d 1
C C2 1.3212(3) 0.5034(3) 0.7728(3) 0.0366(9) Uani d 1
C C3 0.9705(3) 0.4192(3) 0.8902(3) 0.0307(8) Uani d 1
C C4 1.0791(3) 0.4666(3) 0.8153(3) 0.0324(8) Uani d 1
H H4A 1.0685 0.5083 0.7407 0.039 Uiso calc 1
C C5 1.2038(3) 0.4517(3) 0.8524(3) 0.0327(8) Uani d 1
C C6 1.2179(4) 0.3890(3) 0.9636(3) 0.0395(9) Uani d 1
H H6A 1.3010 0.3778 0.9885 0.047 Uiso calc 1
C C7 1.1099(4) 0.3423(3) 1.0392(3) 0.0413(9) Uani d 1
H H7A 1.1204 0.3006 1.1139 0.050 Uiso calc 1
C C8 0.9867(4) 0.3590(3) 1.0014(3) 0.0349(8) Uani d 1
H H8A 0.9138 0.3293 1.0515 0.042 Uiso calc 1
C C9 0.7484(4) 0.3575(3) 0.6326(3) 0.0375(9) Uani d 1
H H9A 0.8168 0.4021 0.5980 0.045 Uiso calc 1
C C10 0.5720(4) 0.2907(3) 0.7367(3) 0.0412(9) Uani d 1
H H10A 0.4947 0.2820 0.7887 0.049 Uiso calc 1
C C11 0.6252(4) 0.2214(4) 0.6803(4) 0.0453(10) Uani d 1
H H11A 0.5924 0.1571 0.6851 0.054 Uiso calc 1
C C12 0.8283(5) 0.2167(4) 0.5360(3) 0.0482(10) Uani d 1
H H12A 0.8901 0.2710 0.4908 0.058 Uiso calc 1
H H12B 0.7726 0.2149 0.4879 0.058 Uiso calc 1
C C13 1.0492(5) 0.0515(4) 0.5976(3) 0.0530(11) Uani d 1
C C14 1.0656(7) -0.0733(5) 0.6546(4) 0.0689(16) Uani d 1
C C15 1.1968(8) -0.1479(7) 0.6752(5) 0.099(3) Uani d 1
H H15A 1.2082 -0.2321 0.7144 0.119 Uiso calc 1
C C16 1.3063(8) -0.0960(9) 0.6375(7) 0.116(3) Uani d 1
H H16A 1.3944 -0.1453 0.6494 0.139 Uiso calc 1
C C17 1.2907(6) 0.0308(9) 0.5804(6) 0.103(2) Uani d 1
H H17A 1.3690 0.0637 0.5553 0.123 Uiso calc 1
C C18 1.1600(5) 0.1097(5) 0.5601(4) 0.0693(14) Uani d 1
H H18A 1.1482 0.1942 0.5244 0.083 Uiso calc 1
C C19 0.4855(3) 0.6825(3) 0.8693(3) 0.0315(8) Uani d 1
H H19A 0.4221 0.6358 0.9156 0.038 Uiso calc 1
C C20 0.6513(4) 0.7482(3) 0.7442(3) 0.0426(9) Uani d 1
H H20A 0.7232 0.7535 0.6877 0.051 Uiso calc 1
C C21 0.6034(4) 0.8272(3) 0.7927(3) 0.0434(9) Uani d 1
H H21A 0.6357 0.8962 0.7760 0.052 Uiso calc 1
C C22 0.4225(4) 0.8388(3) 0.9492(3) 0.0431(9) Uani d 1
H H22A 0.3670 0.7835 1.0048 0.052 Uiso calc 1
H H22B 0.4874 0.8478 0.9857 0.052 Uiso calc 1
C C23 0.1965(4) 0.9868(3) 0.8811(3) 0.0374(9) Uani d 1
C C24 0.0958(4) 0.9180(3) 0.9148(3) 0.0409(9) Uani d 1
H H24A 0.1161 0.8335 0.9536 0.049 Uiso calc 1
C C25 -0.0344(5) 0.9824(4) 0.8874(3) 0.0494(10) Uani d 1
H H25A -0.1045 0.9402 0.9075 0.059 Uiso calc 1
C C26 -0.0654(5) 1.1096(4) 0.8300(3) 0.0513(11) Uani d 1
H H26A -0.1559 1.1496 0.8148 0.062 Uiso calc 1
C C27 0.0323(5) 1.1766(4) 0.7959(3) 0.0504(11) Uani d 1
H H27A 0.0107 1.2610 0.7569 0.060 Uiso calc 1
C C28 0.1675(5) 1.1133(3) 0.8218(3) 0.0435(10) Uani d 1
O O6 0.7304(3) 0.6158(3) 0.4016(2) 0.0551(8) Uani d 1
H H3W 0.7139 0.6838 0.3464 0.066 Uiso d 1
H H4W 0.7171 0.5571 0.3927 0.066 Uiso d 1

loop_
_atom_site_aniso_label
_atom_site_aniso_U_11
_atom_site_aniso_U_22
_atom_site_aniso_U_33
_atom_site_aniso_U_12
_atom_site_aniso_U_13
_atom_site_aniso_U_23
Cu1 0.0176(2) 0.0419(3) 0.0429(3) -0.00510(17) -0.00402(18) -0.0210(2)
N1 0.0247(16) 0.0396(16) 0.0404(18) -0.0061(13) -0.0065(13) -0.0153(14)
N2 0.0384(19) 0.0379(17) 0.0392(18) -0.0019(14) -0.0078(15) -0.0175(14)
N3 0.054(2) 0.049(2) 0.041(2) -0.0012(17) -0.0043(17) -0.0236(16)
N4 0.077(3) 0.053(2) 0.060(3) -0.015(2) -0.002(2) -0.026(2)
N5 0.103(4) 0.051(2) 0.061(3) -0.005(2) -0.008(3) -0.027(2)
N6 0.0246(15) 0.0356(16) 0.0395(18) -0.0069(12) -0.0063(13) -0.0124(14)
N7 0.0312(17) 0.0312(15) 0.0394(18) -0.0024(13) -0.0046(14) -0.0134(13)
N8 0.042(2) 0.0306(16) 0.053(2) -0.0100(14) 0.0033(16) -0.0165(15)
N9 0.051(2) 0.042(2) 0.081(3) -0.0171(18) 0.011(2) -0.023(2)
N10 0.056(2) 0.0306(18) 0.073(3) -0.0100(17) 0.006(2) -0.0131(17)
O1 0.0197(12) 0.0446(14) 0.0396(15) -0.0071(10) -0.0049(11) -0.0157(12)
O2 0.0238(13) 0.0505(15) 0.0409(15) -0.0162(12) 0.0013(11) -0.0117(12)
O3 0.0281(14) 0.0560(17) 0.0495(18) -0.0137(12) -0.0024(13) -0.0146(14)
O4 0.0186(13) 0.0776(19) 0.0615(19) -0.0153(13) 0.0021(12) -0.0434(16)
O5 0.0516(18) 0.0569(17) 0.0442(17) -0.0132(14) -0.0007(14) -0.0202(14)
O7 0.114(4) 0.156(4) 0.102(4) -0.071(4) 0.041(3) -0.042(3)
C1 0.0203(17) 0.0334(18) 0.044(2) -0.0055(14) -0.0029(16) -0.0195(17)
C2 0.0181(17) 0.041(2) 0.058(3) -0.0040(15) -0.0016(17) -0.0287(19)
C3 0.0243(18) 0.0305(17) 0.039(2) -0.0056(14) -0.0053(15) -0.0147(15)
C4 0.0245(18) 0.0358(18) 0.038(2) -0.0053(14) -0.0060(15) -0.0162(16)
C5 0.0218(17) 0.0323(18) 0.049(2) -0.0045(14) -0.0042(16) -0.0222(17)
C6 0.0257(19) 0.041(2) 0.055(3) -0.0036(15) -0.0161(18) -0.0194(19)
C7 0.040(2) 0.039(2) 0.045(2) -0.0115(17) -0.0136(18) -0.0114(17)
C8 0.0298(19) 0.0344(18) 0.042(2) -0.0100(15) -0.0029(16) -0.0151(16)
C9 0.031(2) 0.0352(19) 0.040(2) -0.0081(15) -0.0039(17) -0.0093(17)
C10 0.028(2) 0.041(2) 0.055(3) -0.0097(16) -0.0042(18) -0.0190(19)
C11 0.036(2) 0.045(2) 0.064(3) -0.0109(18) -0.007(2) -0.028(2)
C12 0.057(3) 0.046(2) 0.038(2) -0.002(2) -0.007(2) -0.0196(19)
C13 0.060(3) 0.059(3) 0.040(2) 0.005(2) -0.008(2) -0.030(2)
C14 0.093(4) 0.061(3) 0.041(3) 0.020(3) -0.013(3) -0.031(2)
C15 0.109(6) 0.111(5) 0.059(4) 0.054(4) -0.037(4) -0.053(4)
C16 0.091(6) 0.159(8) 0.090(5) 0.058(5) -0.044(5) -0.082(6)
C17 0.057(4) 0.185(8) 0.088(5) -0.005(4) -0.008(3) -0.088(5)
C18 0.055(3) 0.096(4) 0.063(3) -0.005(3) -0.006(3) -0.045(3)
C19 0.0243(18) 0.0318(18) 0.035(2) -0.0068(14) -0.0054(15) -0.0093(15)
C20 0.034(2) 0.043(2) 0.043(2) -0.0102(17) 0.0038(18) -0.0131(18)
C21 0.038(2) 0.038(2) 0.051(2) -0.0128(17) -0.0001(19) -0.0144(19)
C22 0.049(2) 0.035(2) 0.043(2) -0.0037(17) -0.0064(19) -0.0167(17)
C23 0.045(2) 0.0341(19) 0.032(2) -0.0078(16) 0.0037(17) -0.0161(16)
C24 0.048(2) 0.039(2) 0.039(2) -0.0109(18) -0.0052(18) -0.0172(17)
C25 0.053(3) 0.059(3) 0.045(2) -0.018(2) -0.005(2) -0.027(2)
C26 0.052(3) 0.059(3) 0.038(2) 0.003(2) -0.014(2) -0.021(2)
C27 0.061(3) 0.039(2) 0.039(2) 0.001(2) -0.003(2) -0.0140(18)
C28 0.054(3) 0.033(2) 0.038(2) -0.0103(18) 0.0055(19) -0.0142(17)
O6 0.061(2) 0.0498(17) 0.0498(18) -0.0127(14) -0.0056(15) -0.0163(14)

loop_
_atom_type_symbol
_atom_type_description
_atom_type_scat_dispersion_real
_atom_type_scat_dispersion_imag
_atom_type_scat_source
C C 0.0033 0.0016 'International Tables Vol C Tables 4.2.6.8 and 6.1.1.4'
H H 0.0000 0.0000 'International Tables Vol C Tables 4.2.6.8 and 6.1.1.4'
N N 0.0061 0.0033 'International Tables Vol C Tables 4.2.6.8 and 6.1.1.4'
O O 0.0106 0.0060 'International Tables Vol C Tables 4.2.6.8 and 6.1.1.4'
Cu Cu 0.3201 1.2651 'International Tables Vol C Tables 4.2.6.8 and 6.1.1.4'

loop_
_geom_angle_atom_site_label_1
_geom_angle_atom_site_label_2
_geom_angle_atom_site_label_3
_geom_angle_site_symmetry_1
_geom_angle_site_symmetry_3
_geom_angle
_geom_angle_publ_flag
O4 Cu1 N6 1_455 . 89.75(12) y
O4 Cu1 N1 1_455 . 91.80(12) y
N6 Cu1 N1 . . 176.62(12) y
O4 Cu1 O1 1_455 . 157.13(11) y
N6 Cu1 O1 . . 88.35(11) y
N1 Cu1 O1 . . 91.38(11) y
O4 Cu1 O5 1_455 . 95.31(12) y
N6 Cu1 O5 . . 87.41(11) y
N1 Cu1 O5 . . 89.46(11) y
O1 Cu1 O5 . . 107.36(11) y
C9 N1 C10 . . 105.3(3) ?
C9 N1 Cu1 . . 126.2(3) ?
C10 N1 Cu1 . . 128.3(3) ?
C9 N2 C11 . . 107.1(3) ?
C9 N2 C12 . . 126.9(3) ?
C11 N2 C12 . . 126.0(3) ?
C13 N3 N4 . . 109.2(4) ?
C13 N3 C12 . . 131.1(4) ?
N4 N3 C12 . . 119.5(4) ?
N5 N4 N3 . . 108.5(4) ?
N4 N5 C14 . . 108.8(4) ?
C19 N6 C20 . . 106.5(3) ?
C19 N6 Cu1 . . 128.8(2) ?
C20 N6 Cu1 . . 124.6(3) ?
C19 N7 C21 . . 107.7(3) ?
C19 N7 C22 . . 126.0(3) ?
C21 N7 C22 . . 126.1(3) ?
C23 N8 N9 . . 110.4(3) ?
C23 N8 C22 . . 130.1(3) ?
N9 N8 C22 . . 119.5(3) ?
N10 N9 N8 . . 108.3(4) ?
N9 N10 C28 . . 108.6(3) ?
C1 O1 Cu1 . . 102.2(2) ?
C2 O4 Cu1 . 1_655 130.1(3) ?
Cu1 O5 H1W . . 114.8 ?
Cu1 O5 H2W . . 99.4 ?
H1W O5 H2W . . 108.6 ?
H5W O7 H6W . . 100.7 ?
O2 C1 O1 . . 122.0(3) ?
O2 C1 C3 . . 119.3(3) ?
O1 C1 C3 . . 118.7(3) ?
O3 C2 O4 . . 125.5(3) ?
O3 C2 C5 . . 120.4(3) ?
O4 C2 C5 . . 114.1(4) ?
C8 C3 C4 . . 119.3(3) ?
C8 C3 C1 . . 118.7(3) ?
C4 C3 C1 . . 122.0(3) ?
C3 C4 C5 . . 120.2(3) ?
C3 C4 H4A . . 119.9 ?
C5 C4 H4A . . 119.9 ?
C6 C5 C4 . . 119.1(3) ?
C6 C5 C2 . . 120.1(3) ?
C4 C5 C2 . . 120.8(3) ?
C5 C6 C7 . . 121.2(3) ?
C5 C6 H6A . . 119.4 ?
C7 C6 H6A . . 119.4 ?
C8 C7 C6 . . 119.0(4) ?
C8 C7 H7A . . 120.5 ?
C6 C7 H7A . . 120.5 ?
C3 C8 C7 . . 121.1(3) ?
C3 C8 H8A . . 119.4 ?
C7 C8 H8A . . 119.4 ?
N1 C9 N2 . . 111.2(3) ?
N1 C9 H9A . . 124.4 ?
N2 C9 H9A . . 124.4 ?
C11 C10 N1 . . 110.0(4) ?
C11 C10 H10A . . 125.0 ?
N1 C10 H10A . . 125.0 ?
C10 C11 N2 . . 106.4(3) ?
C10 C11 H11A . . 126.8 ?
N2 C11 H11A . . 126.8 ?
N2 C12 N3 . . 111.8(3) ?
N2 C12 H12A . . 109.3 ?
N3 C12 H12A . . 109.3 ?
N2 C12 H12B . . 109.3 ?
N3 C12 H12B . . 109.3 ?
H12A C12 H12B . . 107.9 ?
N3 C13 C14 . . 104.4(5) ?
N3 C13 C18 . . 132.8(4) ?
C14 C13 C18 . . 122.8(5) ?
N5 C14 C13 . . 109.1(5) ?
N5 C14 C15 . . 130.6(6) ?
C13 C14 C15 . . 120.3(7) ?
C16 C15 C14 . . 118.7(7) ?
C16 C15 H15A . . 120.6 ?
C14 C15 H15A . . 120.6 ?
C15 C16 C17 . . 121.4(7) ?
C15 C16 H16A . . 119.3 ?
C17 C16 H16A . . 119.3 ?
C16 C17 C18 . . 121.8(7) ?
C16 C17 H17A . . 119.1 ?
C18 C17 H17A . . 119.1 ?
C13 C18 C17 . . 114.9(6) ?
C13 C18 H18A . . 122.6 ?
C17 C18 H18A . . 122.6 ?
N6 C19 N7 . . 110.1(3) ?
N6 C19 H19A . . 125.0 ?
N7 C19 H19A . . 125.0 ?
C21 C20 N6 . . 108.9(3) ?
C21 C20 H20A . . 125.6 ?
N6 C20 H20A . . 125.6 ?
C20 C21 N7 . . 106.9(3) ?
C20 C21 H21A . . 126.6 ?
N7 C21 H21A . . 126.6 ?
N8 C22 N7 . . 111.6(3) ?
N8 C22 H22A . . 109.3 ?
N7 C22 H22A . . 109.3 ?
N8 C22 H22B . . 109.3 ?
N7 C22 H22B . . 109.3 ?
H22A C22 H22B . . 108.0 ?
N8 C23 C28 . . 104.4(3) ?
N8 C23 C24 . . 133.2(3) ?
C28 C23 C24 . . 122.4(4) ?
C25 C24 C23 . . 116.1(4) ?
C25 C24 H24A . . 122.0 ?
C23 C24 H24A . . 122.0 ?
C24 C25 C26 . . 122.0(4) ?
C24 C25 H25A . . 119.0 ?
C26 C25 H25A . . 119.0 ?
C27 C26 C25 . . 122.1(4) ?
C27 C26 H26A . . 118.9 ?
C25 C26 H26A . . 118.9 ?
C26 C27 C28 . . 117.4(4) ?
C26 C27 H27A . . 121.3 ?
C28 C27 H27A . . 121.3 ?
N10 C28 C23 . . 108.4(4) ?
N10 C28 C27 . . 131.6(4) ?
C23 C28 C27 . . 120.0(4) ?
H3W O6 H4W . . 112.9 ?

loop_
_geom_bond_atom_site_label_1
_geom_bond_atom_site_label_2
_geom_bond_site_symmetry_2
_geom_bond_distance
_geom_bond_publ_flag
Cu1 O4 1_455 1.962(3) y
Cu1 N6 . 1.997(3) y
Cu1 N1 . 2.006(3) y
Cu1 O1 . 2.020(2) y
Cu1 O5 . 2.399(3) y
N1 C9 . 1.315(5) ?
N1 C10 . 1.387(4) ?
N2 C9 . 1.346(5) ?
N2 C11 . 1.376(5) ?
N2 C12 . 1.456(5) ?
N3 C13 . 1.369(6) ?
N3 N4 . 1.374(5) ?
N3 C12 . 1.457(5) ?
N4 N5 . 1.293(6) ?
N5 C14 . 1.366(7) ?
N6 C19 . 1.320(5) ?
N6 C20 . 1.389(5) ?
N7 C19 . 1.359(4) ?
N7 C21 . 1.367(5) ?
N7 C22 . 1.458(5) ?
N8 C23 . 1.361(5) ?
N8 N9 . 1.362(4) ?
N8 C22 . 1.454(5) ?
N9 N10 . 1.311(5) ?
N10 C28 . 1.376(5) ?
O1 C1 . 1.290(4) ?
O2 C1 . 1.244(4) ?
O3 C2 . 1.247(5) ?
O4 C2 . 1.274(4) ?
O4 Cu1 1_655 1.962(3) ?
O5 H1W . 0.8500 ?
O5 H2W . 0.8499 ?
O7 H5W . 0.8500 ?
O7 H6W . 0.8501 ?
C1 C3 . 1.504(5) ?
C2 C5 . 1.507(5) ?
C3 C8 . 1.386(5) ?
C3 C4 . 1.398(5) ?
C4 C5 . 1.403(5) ?
C4 H4A . 0.9300 ?
C5 C6 . 1.382(5) ?
C6 C7 . 1.395(5) ?
C6 H6A . 0.9300 ?
C7 C8 . 1.386(5) ?
C7 H7A . 0.9300 ?
C8 H8A . 0.9300 ?
C9 H9A . 0.9300 ?
C10 C11 . 1.335(6) ?
C10 H10A . 0.9300 ?
C11 H11A . 0.9300 ?
C12 H12A . 0.9700 ?
C12 H12B . 0.9700 ?
C13 C14 . 1.378(6) ?
C13 C18 . 1.398(7) ?
C14 C15 . 1.393(8) ?
C15 C16 . 1.340(10) ?
C15 H15A . 0.9300 ?
C16 C17 . 1.400(10) ?
C16 H16A . 0.9300 ?
C17 C18 . 1.405(8) ?
C17 H17A . 0.9300 ?
C18 H18A . 0.9300 ?
C19 H19A . 0.9300 ?
C20 C21 . 1.349(5) ?
C20 H20A . 0.9300 ?
C21 H21A . 0.9300 ?
C22 H22A . 0.9700 ?
C22 H22B . 0.9700 ?
C23 C28 . 1.395(5) ?
C23 C24 . 1.398(5) ?
C24 C25 . 1.369(6) ?
C24 H24A . 0.9300 ?
C25 C26 . 1.399(6) ?
C25 H25A . 0.9300 ?
C26 C27 . 1.357(6) ?
C26 H26A . 0.9300 ?
C27 C28 . 1.406(6) ?
C27 H27A . 0.9300 ?
O6 H3W . 0.8500 ?
O6 H4W . 0.8499 ?

loop_
_geom_hbond_atom_site_label_D
_geom_hbond_atom_site_label_H
_geom_hbond_atom_site_label_A
_geom_hbond_site_symmetry_A
_geom_hbond_distance_DH
_geom_hbond_distance_HA
_geom_hbond_distance_DA
_geom_hbond_angle_DHA
O5 H1W O6 . 0.85 1.96 2.808(4) 174
O7 H6W O1 . 0.85 2.11 2.814(5) 139
O5 H2W O3 1_455 0.85 2.09 2.844(4) 147
O7 H5W O7 2_766 0.85 2.41 2.876(11) 115
O6 H3W N10 2_676 0.85 2.13 2.973(5) 169
O6 H4W O3 2_766 0.85 2.04 2.864(4) 165

loop_
_geom_torsion_atom_site_label_1
_geom_torsion_atom_site_label_2
_geom_torsion_atom_site_label_3
_geom_torsion_atom_site_label_4
_geom_torsion_site_symmetry_1
_geom_torsion
C13 N3 N4 N5 . 0.9(5)
C12 N3 N4 N5 . 175.8(4)
N3 N4 N5 C14 . -0.5(5)
C23 N8 N9 N10 . 0.5(5)
C22 N8 N9 N10 . 179.1(4)
N8 N9 N10 C28 . 0.1(5)
Cu1 O1 C1 O2 . 10.0(4)
Cu1 O1 C1 C3 . -169.7(2)
Cu1 O4 C2 O3 1_655 -11.9(6)
Cu1 O4 C2 C5 1_655 167.2(2)
O2 C1 C3 C8 . -4.5(5)
O1 C1 C3 C8 . 175.3(3)
O2 C1 C3 C4 . 177.0(3)
O1 C1 C3 C4 . -3.2(5)
C8 C3 C4 C5 . 1.0(5)
C1 C3 C4 C5 . 179.5(3)
C3 C4 C5 C6 . 0.4(5)
C3 C4 C5 C2 . -179.4(3)
O3 C2 C5 C6 . 174.0(3)
O4 C2 C5 C6 . -5.2(5)
O3 C2 C5 C4 . -6.3(5)
O4 C2 C5 C4 . 174.5(3)
C4 C5 C6 C7 . -1.0(5)
C2 C5 C6 C7 . 178.8(3)
C5 C6 C7 C8 . 0.3(6)
C4 C3 C8 C7 . -1.7(5)
C1 C3 C8 C7 . 179.7(3)
C6 C7 C8 C3 . 1.1(6)
C10 N1 C9 N2 . 0.5(4)
Cu1 N1 C9 N2 . -175.1(2)
C11 N2 C9 N1 . -0.4(4)
C12 N2 C9 N1 . 179.0(3)
C9 N1 C10 C11 . -0.5(4)
Cu1 N1 C10 C11 . 175.0(3)
N1 C10 C11 N2 . 0.3(4)
C9 N2 C11 C10 . 0.0(4)
C12 N2 C11 C10 . -179.4(3)
C9 N2 C12 N3 . 112.3(4)
C11 N2 C12 N3 . -68.4(5)
C13 N3 C12 N2 . -114.4(5)
N4 N3 C12 N2 . 72.0(5)
N4 N3 C13 C14 . -0.9(4)
C12 N3 C13 C14 . -175.0(4)
N4 N3 C13 C18 . -179.8(5)
C12 N3 C13 C18 . 6.1(8)
N4 N5 C14 C13 . 0.0(5)
N4 N5 C14 C15 . -178.8(5)
N3 C13 C14 N5 . 0.6(5)
C18 C13 C14 N5 . 179.6(4)
N3 C13 C14 C15 . 179.5(4)
C18 C13 C14 C15 . -1.4(7)
N5 C14 C15 C16 . 177.9(6)
C13 C14 C15 C16 . -0.8(8)
C14 C15 C16 C17 . 1.4(10)
C15 C16 C17 C18 . 0.1(10)
N3 C13 C18 C17 . -178.5(5)
C14 C13 C18 C17 . 2.8(7)
C16 C17 C18 C13 . -2.1(8)
C20 N6 C19 N7 . 1.0(4)
Cu1 N6 C19 N7 . 177.4(2)
C21 N7 C19 N6 . -0.9(4)
C22 N7 C19 N6 . -176.0(3)
C19 N6 C20 C21 . -0.6(4)
Cu1 N6 C20 C21 . -177.3(3)
N6 C20 C21 N7 . 0.1(4)
C19 N7 C21 C20 . 0.5(4)
C22 N7 C21 C20 . 175.6(3)
C23 N8 C22 N7 . 94.9(5)
N9 N8 C22 N7 . -83.4(4)
C19 N7 C22 N8 . -115.3(4)
C21 N7 C22 N8 . 70.4(5)
N9 N8 C23 C28 . -0.9(4)
C22 N8 C23 C28 . -179.2(4)
N9 N8 C23 C24 . -179.9(4)
C22 N8 C23 C24 . 1.8(7)
N8 C23 C24 C25 . 178.1(4)
C28 C23 C24 C25 . -0.8(6)
C23 C24 C25 C26 . -0.7(6)
C24 C25 C26 C27 . 1.6(6)
C25 C26 C27 C28 . -0.9(6)
N9 N10 C28 C23 . -0.7(5)
N9 N10 C28 C27 . 177.8(4)
N8 C23 C28 N10 . 0.9(4)
C24 C23 C28 N10 . -179.9(4)
N8 C23 C28 C27 . -177.7(4)
C24 C23 C28 C27 . 1.4(6)
C26 C27 C28 N10 . -178.8(4)
C26 C27 C28 C23 . -0.5(6)
